data_1543810
loop_
_publ_author_name
'Chen, Xiaopei'
'Cui, Xiuling'
'Wu, Yangjie'

_publ_section_title
;
 &quot;One-Pot&quot; Approach to 8-Acylated 2-Quinolinones via
 Palladium-Catalyzed Regioselective Acylation of Quinoline N-Oxides.
;
_journal_issue 10
_journal_name_full 'Organic letters'
_journal_page_first 2411
_journal_page_last 2414
_journal_paper_doi 10.1021/acs.orglett.6b00923
_journal_volume 18
_journal_year 2016
_chemical_formula_moiety 'C16 H11 N O2'
_chemical_formula_sum 'C16 H11 N O2'
_chemical_formula_weight 249.26
_space_group_crystal_system orthorhombic
_space_group_IT_number 33
_space_group_name_Hall 'P 2c -2n'
_space_group_name_H-M_alt 'P n a 21'
_symmetry_space_group_name_Hall 'P 2c -2n'
_symmetry_space_group_name_H-M 'P n a 21'
_atom_sites_solution_hydrogens geom
_audit_creation_date 2015-12-16
_audit_creation_method
;
Olex2 1.2
(compiled 2015.09.30 svn.r3233 for OlexSys, GUI svn.r5103)
;
_cell_angle_alpha 90
_cell_angle_beta 90
_cell_angle_gamma 90
_cell_formula_units_Z 8
_cell_length_a 17.8024(9)
_cell_length_b 7.7552(4)
_cell_length_c 17.7401(12)
_cell_measurement_reflns_used 1706
_cell_measurement_temperature 293(2)
_cell_measurement_theta_max 26.0390
_cell_measurement_theta_min 3.4540
_cell_volume 2449.2(2)
_computing_cell_refinement 'CrysAlisPro 1.171.38.41 (Rigaku OD, 2015)'
_computing_data_collection 'CrysAlisPro 1.171.38.41 (Rigaku OD, 2015)'
_computing_data_reduction 'CrysAlisPro 1.171.38.41 (Rigaku OD, 2015)'
_computing_molecular_graphics 'Olex2 (Dolomanov et al., 2009)'
_computing_publication_material 'Olex2 (Dolomanov et al., 2009)'
_computing_structure_refinement 'ShelXL (Sheldrick, 2015)'
_computing_structure_solution 'ShelXS (Sheldrick, 2008)'
_diffrn_ambient_temperature 293(2)
_diffrn_detector 'CCD plate'
_diffrn_detector_area_resol_mean 16.2312
_diffrn_detector_type Eos
_diffrn_measured_fraction_theta_full 0.997
_diffrn_measured_fraction_theta_max 0.997
_diffrn_measurement_details
;
List of Runs (angles in degrees, time in seconds):

--------------------------------------------------------------------------
  1  \w    -25.00  13.00   1.00   21.00    --  -14.59 -99.00-150.00   38
  2  \w    -31.00  51.00   1.00   21.00    --  -14.59  57.00  30.00   82
  3  \w    -22.00   5.00   1.00   21.00    --   17.71 -99.00 -90.00   27
;
_diffrn_measurement_device 'four-circle diffractometer'
_diffrn_measurement_device_type 'Xcalibur, Eos'
_diffrn_measurement_method '\w scans'
_diffrn_orient_matrix_type 'CrysAlisPro convention (1999,Acta A55,543-557)'
_diffrn_orient_matrix_UB_11 -0.0369419000
_diffrn_orient_matrix_UB_12 -0.0031165000
_diffrn_orient_matrix_UB_13 0.0149558000
_diffrn_orient_matrix_UB_21 0.0143377000
_diffrn_orient_matrix_UB_22 0.0192505000
_diffrn_orient_matrix_UB_23 0.0363326000
_diffrn_orient_matrix_UB_31 -0.0043685000
_diffrn_orient_matrix_UB_32 0.0893477000
_diffrn_orient_matrix_UB_33 -0.0073021000
_diffrn_radiation_monochromator graphite
_diffrn_radiation_probe x-ray
_diffrn_radiation_type MoK\a
_diffrn_radiation_wavelength 0.71073
_diffrn_reflns_av_R_equivalents 0.0426
_diffrn_reflns_av_unetI/netI 0.0695
_diffrn_reflns_Laue_measured_fraction_full 0.997
_diffrn_reflns_Laue_measured_fraction_max 0.997
_diffrn_reflns_limit_h_max 16
_diffrn_reflns_limit_h_min -22
_diffrn_reflns_limit_k_max 9
_diffrn_reflns_limit_k_min -9
_diffrn_reflns_limit_l_max 21
_diffrn_reflns_limit_l_min -22
_diffrn_reflns_number 7073
_diffrn_reflns_point_group_measured_fraction_full 0.998
_diffrn_reflns_point_group_measured_fraction_max 0.998
_diffrn_reflns_theta_full 26.000
_diffrn_reflns_theta_max 26.372
_diffrn_reflns_theta_min 3.484
_diffrn_source 'fine-focus sealed X-ray tube'
_diffrn_source_type 'Enhance (Mo) X-ray Source'
_exptl_absorpt_coefficient_mu 0.090
_exptl_absorpt_correction_T_max 1.00000
_exptl_absorpt_correction_T_min 0.83841
_exptl_absorpt_correction_type multi-scan
_exptl_absorpt_process_details
;
CrysAlisPro 1.171.38.41 (Rigaku Oxford Diffraction, 2015)
Empirical absorption correction using spherical harmonics,
 implemented in SCALE3 ABSPACK scaling algorithm.
;
_exptl_crystal_colour colourless
_exptl_crystal_colour_primary colourless
_exptl_crystal_density_diffrn 1.352
_exptl_crystal_description prism
_exptl_crystal_F_000 1040
_exptl_crystal_size_max 0.38
_exptl_crystal_size_mid 0.25
_exptl_crystal_size_min 0.2
_refine_diff_density_max 0.130
_refine_diff_density_min -0.152
_refine_diff_density_rms 0.035
_refine_ls_abs_structure_details
;
 Refined as an inversion twin.
;
_refine_ls_abs_structure_Flack 0(2)
_refine_ls_extinction_method none
_refine_ls_goodness_of_fit_ref 1.023
_refine_ls_hydrogen_treatment constr
_refine_ls_matrix_type full
_refine_ls_number_parameters 344
_refine_ls_number_reflns 3815
_refine_ls_number_restraints 1
_refine_ls_restrained_S_all 1.023
_refine_ls_R_factor_all 0.0969
_refine_ls_R_factor_gt 0.0506
_refine_ls_shift/su_max 0.000
_refine_ls_shift/su_mean 0.000
_refine_ls_structure_factor_coef Fsqd
_refine_ls_weighting_details 'w=1/[\s^2^(Fo^2^)+(0.0391P)^2^] where P=(Fo^2^+2Fc^2^)/3'
_refine_ls_weighting_scheme calc
_refine_ls_wR_factor_gt 0.0903
_refine_ls_wR_factor_ref 0.1113
_reflns_Friedel_coverage 0.935
_reflns_Friedel_fraction_full 0.998
_reflns_Friedel_fraction_max 0.998
_reflns_number_gt 2425
_reflns_number_total 3815
_reflns_threshold_expression 'I > 2\s(I)'
_cod_data_source_file ol6b00923_si_003.cif
_cod_data_source_block 201512165
_cod_database_code 1543810
_chemical_oxdiff_formula C20H20N3O2
_shelx_space_group_comment
;
The symmetry employed for this shelxl refinement is uniquely defined
by the following loop, which should always be used as a source of
symmetry information in preference to the above space-group names.
They are only intended as comments.
;
_reflns_odcompleteness_completeness 99.58
_reflns_odcompleteness_iscentric 1
_reflns_odcompleteness_theta 26.32
_olex2_refinement_description
;
1. Twinned data refinement
 Scales: 1(2) 0(2)
2. Fixed Uiso
 At 1.2 times of:
  All C(H) groups
3.a Aromatic/amide H refined with riding coordinates:
 C1(H1), C2(H2), C3(H3), C7(H7), C8(H8), C9(H9), C12(H12), C13(H13), C14(H14),
 C15(H15), C16(H16), C1'(H1'), C2'(H2'), C3'(H3'), C7'(H7'), C8'(H8'), C9'(H9'),
  C12'(H12'), C13'(H13'), C14'(H14'), C15'(H15'), C16'(H16')
;
_shelx_shelxl_version_number 2014/7
_olex2_submission_special_instructions 'No special instructions were received'
_oxdiff_exptl_absorpt_empirical_details
;
Empirical correction (ABSPACK) includes:
- Absorption correction using spherical harmonics
- Frame scaling
;
_oxdiff_exptl_absorpt_empirical_full_max 1.082
_oxdiff_exptl_absorpt_empirical_full_min 0.900

loop_
_space_group_symop_operation_xyz
'x, y, z'
'-x, -y, z+1/2'
'-x+1/2, y+1/2, z+1/2'
'x+1/2, -y+1/2, z'

loop_
_atom_site_label
_atom_site_type_symbol
_atom_site_fract_x
_atom_site_fract_y
_atom_site_fract_z
_atom_site_U_iso_or_equiv
_atom_site_adp_type
_atom_site_occupancy
_atom_site_site_symmetry_order
_atom_site_calc_flag
_atom_site_refinement_flags_posn
C1 C 0.3114(3) 0.3411(6) 0.3791(3) 0.0566(14) Uani 1 1 d .
H1 H 0.2993 0.3082 0.3301 0.068 Uiso 1 1 calc R
C2 C 0.2560(3) 0.4098(7) 0.4263(4) 0.0669(16) Uani 1 1 d .
H2 H 0.2078 0.4268 0.4075 0.080 Uiso 1 1 calc R
C3 C 0.2707(3) 0.4521(6) 0.4984(4) 0.0598(15) Uani 1 1 d .
H3 H 0.2329 0.4958 0.5290 0.072 Uiso 1 1 calc R
C4 C 0.3435(3) 0.4297(6) 0.5270(3) 0.0476(12) Uani 1 1 d .
C5 C 0.4003(2) 0.3692(5) 0.4783(3) 0.0418(11) Uani 1 1 d .
C6 C 0.4750(2) 0.3454(5) 0.5038(3) 0.0428(11) Uani 1 1 d .
C7 C 0.4898(3) 0.3751(6) 0.5779(3) 0.0554(12) Uani 1 1 d .
H7 H 0.5382 0.3570 0.5960 0.067 Uiso 1 1 calc R
C8 C 0.4340(3) 0.4323(6) 0.6279(3) 0.0615(14) Uani 1 1 d .
H8 H 0.4453 0.4503 0.6784 0.074 Uiso 1 1 calc R
C9 C 0.3637(3) 0.4611(6) 0.6020(3) 0.0563(14) Uani 1 1 d .
H9 H 0.3275 0.5032 0.6350 0.068 Uiso 1 1 calc R
C10 C 0.5396(2) 0.3051(6) 0.4519(3) 0.0461(12) Uani 1 1 d .
C11 C 0.5723(2) 0.4515(5) 0.4090(3) 0.0433(11) Uani 1 1 d .
C12 C 0.5548(3) 0.6207(6) 0.4244(3) 0.0528(13) Uani 1 1 d .
H12 H 0.5195 0.6450 0.4615 0.063 Uiso 1 1 calc R
C13 C 0.5882(3) 0.7558(6) 0.3859(4) 0.0637(15) Uani 1 1 d .
H13 H 0.5747 0.8689 0.3967 0.076 Uiso 1 1 calc R
C14 C 0.6410(3) 0.7224(7) 0.3323(3) 0.0668(16) Uani 1 1 d .
H14 H 0.6643 0.8127 0.3070 0.080 Uiso 1 1 calc R
C15 C 0.6597(3) 0.5527(8) 0.3155(3) 0.0661(15) Uani 1 1 d .
H15 H 0.6950 0.5292 0.2783 0.079 Uiso 1 1 calc R
C16 C 0.6263(3) 0.4205(6) 0.3537(3) 0.0524(12) Uani 1 1 d .
H16 H 0.6399 0.3075 0.3427 0.063 Uiso 1 1 calc R
N1 N 0.3821(2) 0.3225(4) 0.4044(2) 0.0474(10) Uani 1 1 d .
O1 O 0.43519(17) 0.2581(4) 0.3614(2) 0.0577(9) Uani 1 1 d .
O2 O 0.57003(18) 0.1646(4) 0.4532(2) 0.0655(11) Uani 1 1 d .
C1' C 0.9397(3) 0.6170(6) 0.7125(4) 0.0614(15) Uani 1 1 d .
H1' H 0.9505 0.6281 0.7635 0.074 Uiso 1 1 calc R
C2' C 0.9977(3) 0.6080(6) 0.6608(4) 0.0624(15) Uani 1 1 d .
H2' H 1.0471 0.6146 0.6778 0.075 Uiso 1 1 calc R
C3' C 0.9845(3) 0.5899(6) 0.5866(4) 0.0588(13) Uani 1 1 d .
H3' H 1.0242 0.5815 0.5527 0.071 Uiso 1 1 calc R
C4' C 0.9096(3) 0.5840(5) 0.5608(3) 0.0473(12) Uani 1 1 d .
C5' C 0.8507(3) 0.5955(5) 0.6133(3) 0.0420(11) Uani 1 1 d .
C6' C 0.7750(3) 0.5954(5) 0.5892(3) 0.0496(12) Uani 1 1 d .
C7' C 0.7602(3) 0.5848(6) 0.5139(3) 0.0614(14) Uani 1 1 d .
H7' H 0.7107 0.5870 0.4972 0.074 Uiso 1 1 calc R
C8' C 0.8190(3) 0.5705(6) 0.4614(3) 0.0671(15) Uani 1 1 d .
H8' H 0.8078 0.5615 0.4103 0.081 Uiso 1 1 calc R
C9' C 0.8914(3) 0.5696(6) 0.4836(3) 0.0589(14) Uani 1 1 d .
H9' H 0.9295 0.5595 0.4480 0.071 Uiso 1 1 calc R
C10' C 0.7089(3) 0.6196(6) 0.6421(3) 0.0540(14) Uani 1 1 d .
C11' C 0.6756(2) 0.4666(6) 0.6796(3) 0.0467(12) Uani 1 1 d .
C12' C 0.7023(3) 0.3020(6) 0.6678(4) 0.0616(15) Uani 1 1 d .
H12' H 0.7426 0.2852 0.6353 0.074 Uiso 1 1 calc R
C13' C 0.6706(3) 0.1623(7) 0.7032(4) 0.0737(18) Uani 1 1 d .
H13' H 0.6873 0.0514 0.6926 0.088 Uiso 1 1 calc R
C14' C 0.6130(3) 0.1885(8) 0.7551(3) 0.0701(17) Uani 1 1 d .
H14' H 0.5928 0.0956 0.7814 0.084 Uiso 1 1 calc R
C15' C 0.5864(3) 0.3505(9) 0.7673(3) 0.0711(17) Uani 1 1 d .
H15' H 0.5477 0.3675 0.8016 0.085 Uiso 1 1 calc R
C16' C 0.6161(3) 0.4901(7) 0.7294(3) 0.0586(14) Uani 1 1 d .
H16' H 0.5964 0.5998 0.7371 0.070 Uiso 1 1 calc R
N1' N 0.8677(2) 0.6098(5) 0.6897(2) 0.0501(11) Uani 1 1 d .
O1' O 0.81251(18) 0.6176(5) 0.7379(2) 0.0681(11) Uani 1 1 d .
O2' O 0.68034(19) 0.7604(4) 0.6467(3) 0.0905(16) Uani 1 1 d .

loop_
_atom_site_aniso_label
_atom_site_aniso_U_11
_atom_site_aniso_U_22
_atom_site_aniso_U_33
_atom_site_aniso_U_23
_atom_site_aniso_U_13
_atom_site_aniso_U_12
C1 0.040(3) 0.069(3) 0.061(3) 0.019(3) -0.016(3) -0.014(3)
C2 0.034(3) 0.076(4) 0.090(5) 0.027(3) -0.012(3) -0.003(3)
C3 0.040(3) 0.055(3) 0.085(5) 0.012(3) 0.011(3) 0.002(2)
C4 0.042(3) 0.044(3) 0.057(3) 0.010(2) 0.005(3) 0.000(2)
C5 0.039(2) 0.036(2) 0.050(3) 0.003(2) 0.003(2) -0.004(2)
C6 0.034(3) 0.034(2) 0.060(3) 0.004(2) -0.003(2) 0.001(2)
C7 0.046(3) 0.065(3) 0.055(3) -0.006(3) -0.009(3) -0.001(2)
C8 0.058(3) 0.071(3) 0.056(3) -0.008(3) 0.002(3) -0.008(3)
C9 0.050(3) 0.057(3) 0.062(4) -0.003(3) 0.016(3) -0.002(3)
C10 0.036(3) 0.048(3) 0.054(3) -0.007(2) -0.009(3) -0.001(2)
C11 0.035(2) 0.044(3) 0.051(3) -0.007(2) -0.005(2) -0.001(2)
C12 0.046(3) 0.048(3) 0.064(4) -0.007(2) 0.012(3) -0.003(2)
C13 0.072(4) 0.048(3) 0.072(4) -0.005(3) -0.003(3) -0.011(3)
C14 0.069(4) 0.068(4) 0.064(4) 0.003(3) 0.000(4) -0.023(3)
C15 0.062(3) 0.089(4) 0.047(3) -0.005(3) 0.005(3) -0.013(3)
C16 0.055(3) 0.055(3) 0.048(3) -0.009(3) -0.001(3) 0.005(3)
N1 0.042(2) 0.047(2) 0.053(3) 0.006(2) -0.005(2) -0.0050(19)
O1 0.0495(19) 0.069(2) 0.054(2) -0.0035(17) -0.0011(19) 0.0008(17)
O2 0.054(2) 0.0489(19) 0.093(3) 0.002(2) 0.010(2) 0.0121(17)
C1' 0.050(3) 0.058(3) 0.076(4) -0.004(3) -0.015(3) -0.003(3)
C2' 0.035(3) 0.060(3) 0.093(5) 0.013(3) -0.003(3) 0.003(2)
C3' 0.043(3) 0.056(3) 0.077(4) 0.005(3) 0.009(3) 0.005(2)
C4' 0.044(3) 0.038(3) 0.060(3) -0.005(2) 0.003(3) 0.000(2)
C5' 0.038(3) 0.035(2) 0.053(3) -0.012(2) -0.004(2) -0.001(2)
C6' 0.040(3) 0.043(3) 0.066(4) -0.013(2) 0.000(3) -0.002(2)
C7' 0.048(3) 0.065(3) 0.071(4) -0.010(3) -0.012(3) 0.001(3)
C8' 0.077(4) 0.066(3) 0.059(3) -0.010(3) -0.002(4) -0.002(3)
C9' 0.061(4) 0.056(3) 0.060(4) -0.006(3) 0.013(3) -0.004(3)
C10' 0.039(3) 0.045(3) 0.078(4) -0.016(3) 0.000(3) 0.005(2)
C11' 0.031(2) 0.051(3) 0.058(3) -0.017(3) -0.005(2) 0.000(2)
C12' 0.044(3) 0.055(3) 0.085(4) -0.024(3) 0.005(3) -0.006(3)
C13' 0.069(4) 0.056(3) 0.096(5) -0.010(3) 0.005(4) -0.009(3)
C14' 0.076(4) 0.075(4) 0.060(4) -0.001(3) -0.010(4) -0.030(3)
C15' 0.059(4) 0.098(5) 0.057(4) -0.018(4) 0.008(3) -0.014(3)
C16' 0.048(3) 0.066(3) 0.061(3) -0.022(3) 0.005(3) 0.003(3)
N1' 0.041(2) 0.048(2) 0.062(3) -0.008(2) -0.001(2) -0.0038(18)
O1' 0.047(2) 0.099(3) 0.059(2) -0.031(2) 0.011(2) -0.0180(18)
O2' 0.067(3) 0.048(2) 0.156(5) -0.014(2) 0.036(3) 0.0146(19)

loop_
_atom_type_symbol
_atom_type_description
_atom_type_scat_dispersion_real
_atom_type_scat_dispersion_imag
_atom_type_scat_source
C C 0.0033 0.0016 'International Tables Vol C Tables 4.2.6.8 and 6.1.1.4'
H H 0.0000 0.0000 'International Tables Vol C Tables 4.2.6.8 and 6.1.1.4'
N N 0.0061 0.0033 'International Tables Vol C Tables 4.2.6.8 and 6.1.1.4'
O O 0.0106 0.0060 'International Tables Vol C Tables 4.2.6.8 and 6.1.1.4'

loop_
_geom_angle_atom_site_label_1
_geom_angle_atom_site_label_2
_geom_angle_atom_site_label_3
_geom_angle
C2 C1 H1 120.0
N1 C1 H1 120.0
N1 C1 C2 120.0(5)
C1 C2 H2 119.2
C3 C2 C1 121.6(5)
C3 C2 H2 119.2
C2 C3 H3 120.2
C2 C3 C4 119.6(5)
C4 C3 H3 120.2
C3 C4 C5 118.8(5)
C9 C4 C3 124.0(5)
C9 C4 C5 117.1(4)
C4 C5 C6 121.5(5)
N1 C5 C4 119.6(4)
N1 C5 C6 118.9(4)
C5 C6 C10 123.4(4)
C7 C6 C5 117.8(5)
C7 C6 C10 118.5(4)
C6 C7 H7 119.1
C6 C7 C8 121.8(5)
C8 C7 H7 119.1
C7 C8 H8 120.2
C9 C8 C7 119.5(5)
C9 C8 H8 120.2
C4 C9 H9 118.9
C8 C9 C4 122.1(5)
C8 C9 H9 118.9
C11 C10 C6 116.9(4)
O2 C10 C6 121.0(4)
O2 C10 C11 121.3(4)
C12 C11 C10 122.6(4)
C12 C11 C16 117.4(4)
C16 C11 C10 119.9(4)
C11 C12 H12 119.1
C11 C12 C13 121.8(5)
C13 C12 H12 119.1
C12 C13 H13 120.1
C14 C13 C12 119.8(5)
C14 C13 H13 120.1
C13 C14 H14 120.2
C13 C14 C15 119.7(5)
C15 C14 H14 120.2
C14 C15 H15 120.0
C16 C15 C14 120.0(5)
C16 C15 H15 120.0
C11 C16 H16 119.3
C15 C16 C11 121.3(4)
C15 C16 H16 119.3
C1 N1 C5 120.2(4)
O1 N1 C1 121.4(4)
O1 N1 C5 118.4(4)
C2' C1' H1' 119.6
N1' C1' H1' 119.6
N1' C1' C2' 120.7(5)
C1' C2' H2' 119.2
C3' C2' C1' 121.5(5)
C3' C2' H2' 119.2
C2' C3' H3' 120.5
C2' C3' C4' 119.1(5)
C4' C3' H3' 120.5
C3' C4' C9' 122.3(5)
C5' C4' C3' 119.3(5)
C5' C4' C9' 118.4(4)
C4' C5' C6' 120.7(4)
N1' C5' C4' 119.2(4)
N1' C5' C6' 120.0(4)
C5' C6' C10' 123.5(4)
C7' C6' C5' 118.7(5)
C7' C6' C10' 117.6(4)
C6' C7' H7' 119.7
C6' C7' C8' 120.7(5)
C8' C7' H7' 119.7
C7' C8' H8' 119.4
C9' C8' C7' 121.2(5)
C9' C8' H8' 119.4
C4' C9' H9' 119.9
C8' C9' C4' 120.2(5)
C8' C9' H9' 119.9
C11' C10' C6' 119.3(4)
O2' C10' C6' 118.7(5)
O2' C10' C11' 121.6(5)
C12' C11' C10' 122.3(4)
C12' C11' C16' 118.7(5)
C16' C11' C10' 119.0(4)
C11' C12' H12' 119.4
C13' C12' C11' 121.3(5)
C13' C12' H12' 119.4
C12' C13' H13' 120.3
C12' C13' C14' 119.3(5)
C14' C13' H13' 120.3
C13' C14' H14' 120.1
C15' C14' C13' 119.7(5)
C15' C14' H14' 120.1
C14' C15' H15' 119.5
C14' C15' C16' 121.0(5)
C16' C15' H15' 119.5
C11' C16' H16' 120.1
C15' C16' C11' 119.8(5)
C15' C16' H16' 120.1
C1' N1' C5' 120.1(4)
O1' N1' C1' 121.3(4)
O1' N1' C5' 118.6(4)

loop_
_geom_bond_atom_site_label_1
_geom_bond_atom_site_label_2
_geom_bond_distance
C1 H1 0.9300
C1 C2 1.400(7)
C1 N1 1.344(5)
C2 H2 0.9300
C2 C3 1.346(8)
C3 H3 0.9300
C3 C4 1.402(7)
C4 C5 1.410(6)
C4 C9 1.399(7)
C5 C6 1.416(6)
C5 N1 1.399(6)
C6 C7 1.362(7)
C6 C10 1.505(6)
C7 H7 0.9300
C7 C8 1.403(7)
C8 H8 0.9300
C8 C9 1.352(7)
C9 H9 0.9300
C10 C11 1.486(6)
C10 O2 1.217(5)
C11 C12 1.376(6)
C11 C16 1.395(6)
C12 H12 0.9300
C12 C13 1.384(7)
C13 H13 0.9300
C13 C14 1.362(7)
C14 H14 0.9300
C14 C15 1.390(7)
C15 H15 0.9300
C15 C16 1.365(7)
C16 H16 0.9300
N1 O1 1.313(4)
C1' H1' 0.9300
C1' C2' 1.383(7)
C1' N1' 1.345(5)
C2' H2' 0.9300
C2' C3' 1.344(8)
C3' H3' 0.9300
C3' C4' 1.411(6)
C4' C5' 1.405(6)
C4' C9' 1.412(7)
C5' C6' 1.413(6)
C5' N1' 1.393(6)
C6' C7' 1.364(7)
C6' C10' 1.517(7)
C7' H7' 0.9300
C7' C8' 1.406(7)
C8' H8' 0.9300
C8' C9' 1.348(6)
C9' H9' 0.9300
C10' C11' 1.485(7)
C10' O2' 1.207(5)
C11' C12' 1.378(6)
C11' C16' 1.391(6)
C12' H12' 0.9300
C12' C13' 1.373(7)
C13' H13' 0.9300
C13' C14' 1.393(8)
C14' H14' 0.9300
C14' C15' 1.360(8)
C15' H15' 0.9300
C15' C16' 1.379(8)
C16' H16' 0.9300
N1' O1' 1.303(5)

loop_
_geom_torsion_atom_site_label_1
_geom_torsion_atom_site_label_2
_geom_torsion_atom_site_label_3
_geom_torsion_atom_site_label_4
_geom_torsion
C1 C2 C3 C4 1.0(7)
C2 C1 N1 C5 1.0(6)
C2 C1 N1 O1 179.9(4)
C2 C3 C4 C5 2.4(7)
C2 C3 C4 C9 -176.6(5)
C3 C4 C5 C6 179.5(4)
C3 C4 C5 N1 -4.1(6)
C3 C4 C9 C8 177.7(5)
C4 C5 C6 C7 3.0(6)
C4 C5 C6 C10 -171.2(4)
C4 C5 N1 C1 2.4(6)
C4 C5 N1 O1 -176.5(3)
C5 C4 C9 C8 -1.2(7)
C5 C6 C7 C8 -1.8(7)
C5 C6 C10 C11 78.8(5)
C5 C6 C10 O2 -111.1(5)
C6 C5 N1 C1 178.9(4)
C6 C5 N1 O1 0.0(6)
C6 C7 C8 C9 -0.8(7)
C6 C10 C11 C12 11.4(6)
C6 C10 C11 C16 -172.7(4)
C7 C6 C10 C11 -95.4(5)
C7 C6 C10 O2 74.8(6)
C7 C8 C9 C4 2.4(7)
C9 C4 C5 C6 -1.5(6)
C9 C4 C5 N1 174.9(4)
C10 C6 C7 C8 172.7(4)
C10 C11 C12 C13 177.1(5)
C10 C11 C16 C15 -177.2(5)
C11 C12 C13 C14 -1.2(8)
C12 C11 C16 C15 -1.0(6)
C12 C13 C14 C15 1.2(8)
C13 C14 C15 C16 -1.2(8)
C14 C15 C16 C11 1.1(7)
C16 C11 C12 C13 1.1(7)
N1 C1 C2 C3 -2.8(7)
N1 C5 C6 C7 -173.5(4)
N1 C5 C6 C10 12.3(6)
O2 C10 C11 C12 -158.8(5)
O2 C10 C11 C16 17.2(7)
C1' C2' C3' C4' 1.5(7)
C2' C1' N1' C5' -0.9(7)
C2' C1' N1' O1' 179.8(4)
C2' C3' C4' C5' -0.6(7)
C2' C3' C4' C9' 178.4(4)
C3' C4' C5' C6' 178.0(4)
C3' C4' C5' N1' -1.0(6)
C3' C4' C9' C8' -177.7(4)
C4' C5' C6' C7' -0.3(6)
C4' C5' C6' C10' -175.7(4)
C4' C5' N1' C1' 1.8(6)
C4' C5' N1' O1' -178.9(4)
C5' C4' C9' C8' 1.3(7)
C5' C6' C7' C8' 1.3(7)
C5' C6' C10' C11' -88.1(5)
C5' C6' C10' O2' 99.1(6)
C6' C5' N1' C1' -177.3(4)
C6' C5' N1' O1' 2.0(6)
C6' C7' C8' C9' -1.1(8)
C6' C10' C11' C12' -0.4(7)
C6' C10' C11' C16' 178.5(4)
C7' C6' C10' C11' 96.5(6)
C7' C6' C10' O2' -76.4(6)
C7' C8' C9' C4' -0.3(8)
C9' C4' C5' C6' -1.0(6)
C9' C4' C5' N1' -180.0(4)
C10' C6' C7' C8' 177.0(4)
C10' C11' C12' C13' 180.0(5)
C10' C11' C16' C15' -177.3(5)
C11' C12' C13' C14' -3.6(8)
C12' C11' C16' C15' 1.7(7)
C12' C13' C14' C15' 3.4(8)
C13' C14' C15' C16' -0.6(8)
C14' C15' C16' C11' -1.9(8)
C16' C11' C12' C13' 1.1(7)
N1' C1' C2' C3' -0.8(8)
N1' C5' C6' C7' 178.7(4)
N1' C5' C6' C10' 3.3(6)
O2' C10' C11' C12' 172.2(5)
O2' C10' C11' C16' -8.9(7)

loop_
_twin_individual_id
_twin_individual_mass_fraction_refined
1 1(2)
2 0(2)
